data_4080368
loop_
_publ_author_name
'Sohail, Muhammad'
'Bassindale, Alan R.'
'Taylor, Peter G.'
'Korlyukov, Alexander A.'
'Arkhipov, Dmitry E.'
'Male, Louise'
'Coles, Simon J.'
'Hursthouse, Michael B.'

_publ_section_title
;
 Synthesis and Hydrolysis--Condensation Study of Water-Soluble
 Self-Assembled Pentacoordinate Polysilylamides
;
_journal_issue 6
_journal_name_full Organometallics
_journal_page_first 1721
_journal_paper_doi 10.1021/om301137b
_journal_volume 32
_journal_year 2013
_chemical_formula_moiety 'C9 H15 Cl N O2 Si, H2 O, Cl'
_chemical_formula_sum 'C9 H17 Cl2 N O3 Si'
_chemical_formula_weight 286.23
_chemical_name_systematic
; 
 ? 
;
_space_group_IT_number 14
_symmetry_cell_setting monoclinic
_symmetry_space_group_name_Hall '-P 2ybc'
_symmetry_space_group_name_H-M 'P 1 21/c 1'
_atom_sites_solution_hydrogens mixed
_atom_sites_solution_primary direct
_atom_sites_solution_secondary difmap
_audit_creation_method SHELXL-97
_cell_angle_alpha 90.00
_cell_angle_beta 99.4130(10)
_cell_angle_gamma 90.00
_cell_formula_units_Z 4
_cell_length_a 11.8060(9)
_cell_length_b 8.8251(7)
_cell_length_c 13.1856(10)
_cell_measurement_reflns_used 7737
_cell_measurement_temperature 120(2)
_cell_measurement_theta_max 29.88
_cell_measurement_theta_min 2.79
_cell_volume 1355.30(18)
_computing_cell_refinement 'SAINTPlus (Bruker, 1998a)'
_computing_data_collection 'SMART (Bruker, 1998b)'
_computing_data_reduction 'SAINTPlus (Bruker, 1998a)'
_computing_molecular_graphics 'SHELXTL ver. 5.1 (Sheldrick, 1998b)'
_computing_publication_material 'SHELXTL ver. 5.1 (Sheldrick, 1998b)'
_computing_structure_refinement 'SHELXTL ver. 5.1 (Sheldrick, 1998b)'
_computing_structure_solution 'SHELXTL ver. 5.1 (Sheldrick, 1998b)'
_diffrn_ambient_temperature 120(2)
_diffrn_measured_fraction_theta_full 0.980
_diffrn_measured_fraction_theta_max 0.980
_diffrn_measurement_device_type 'Smart 1000 CCD area detector'
_diffrn_measurement_method 'phi and omega scans'
_diffrn_radiation_monochromator graphite
_diffrn_radiation_source 'fine-focus sealed tube'
_diffrn_radiation_type MoK\a
_diffrn_radiation_wavelength 0.71073
_diffrn_reflns_av_R_equivalents 0.0213
_diffrn_reflns_av_sigmaI/netI 0.0190
_diffrn_reflns_limit_h_max 16
_diffrn_reflns_limit_h_min -16
_diffrn_reflns_limit_k_max 12
_diffrn_reflns_limit_k_min -12
_diffrn_reflns_limit_l_max 18
_diffrn_reflns_limit_l_min -18
_diffrn_reflns_number 15015
_diffrn_reflns_theta_full 30.01
_diffrn_reflns_theta_max 30.01
_diffrn_reflns_theta_min 2.79
_exptl_absorpt_coefficient_mu 0.560
_exptl_absorpt_correction_T_max 0.901
_exptl_absorpt_correction_T_min 0.782
_exptl_absorpt_correction_type multi-scan
_exptl_absorpt_process_details 'SADABS (Sheldrick, 1998a)'
_exptl_crystal_colour colorless
_exptl_crystal_density_diffrn 1.403
_exptl_crystal_density_method 'not measured'
_exptl_crystal_description prism
_exptl_crystal_F_000 600
_exptl_crystal_size_max 0.30
_exptl_crystal_size_mid 0.22
_exptl_crystal_size_min 0.19
_refine_diff_density_max 0.575
_refine_diff_density_min -0.554
_refine_diff_density_rms 0.060
_refine_ls_extinction_method none
_refine_ls_goodness_of_fit_ref 1.000
_refine_ls_hydrogen_treatment constr
_refine_ls_matrix_type full
_refine_ls_number_parameters 151
_refine_ls_number_reflns 3884
_refine_ls_number_restraints 0
_refine_ls_restrained_S_all 1.000
_refine_ls_R_factor_all 0.0438
_refine_ls_R_factor_gt 0.0360
_refine_ls_shift/su_max 0.001
_refine_ls_shift/su_mean 0.000
_refine_ls_structure_factor_coef Fsqd
_refine_ls_weighting_details 'calc w=1/[\s^2^(Fo^2^)+(0.0100P)^2^+1.58P] where P=(Fo^2^+2Fc^2^)/3'
_refine_ls_weighting_scheme calc
_refine_ls_wR_factor_gt 0.0697
_refine_ls_wR_factor_ref 0.0725
_reflns_number_gt 3189
_reflns_number_total 3884
_reflns_threshold_expression I>2u(I)
_cod_data_source_file om301137b_si_002.cif
_cod_data_source_block sm111b
_cod_depositor_comments
;
The following automatic conversions were performed:

'_symmetry_cell_setting' value 'Monoclinic' changed to 'monoclinic'
according to /home/saulius/struct/CIF-dictionaries/cif_core.dic
dictionary named 'cif_core.dic' version 2.4.2 from 2011-04-26.

Automatic conversion script
Id: cif_fix_values 1891 2012-01-12 08:04:46Z andrius 
;
_cod_original_sg_symbol_H-M 'P 21/c'
_cod_database_code 4080368

loop_
_symmetry_equiv_pos_as_xyz
'x, y, z'
'-x, y+1/2, -z+1/2'
'-x, -y, -z'
'x, -y-1/2, z-1/2'

loop_
_atom_site_label
_atom_site_type_symbol
_atom_site_fract_x
_atom_site_fract_y
_atom_site_fract_z
_atom_site_U_iso_or_equiv
_atom_site_adp_type
_atom_site_occupancy
_atom_site_symmetry_multiplicity
_atom_site_calc_flag
_atom_site_refinement_flags
Si1 Si 0.69108(4) 0.32455(5) 0.52651(3) 0.02126(9) Uani 1 1 d .
Cl1 Cl 0.80092(4) 0.37586(6) 0.32936(3) 0.04168(12) Uani 1 1 d .
O1 O 0.53361(9) 0.27097(13) 0.49188(8) 0.0246(2) Uani 1 1 d .
H1A H 0.5121 0.2176 0.4386 0.059(8) Uiso 1 1 d R
H1B H 0.4853 0.2515 0.5313 0.068(8) Uiso 1 1 d R
O2 O 0.84769(10) 0.35968(14) 0.56059(9) 0.0286(2) Uani 1 1 d .
N1 N 0.85328(11) 0.10579(15) 0.58209(9) 0.0226(3) Uani 1 1 d .
C1 C 0.68091(14) 0.4092(2) 0.39335(13) 0.0303(3) Uani 1 1 d .
H1C H 0.6113 0.3683 0.3499 0.036 Uiso 1 1 calc R
H1D H 0.6704 0.5200 0.3987 0.036 Uiso 1 1 calc R
C2 C 0.65861(15) 0.4475(2) 0.63276(13) 0.0304(3) Uani 1 1 d .
H2A H 0.7102 0.5352 0.6401 0.046 Uiso 1 1 calc R
H2B H 0.6697 0.3897 0.6971 0.046 Uiso 1 1 calc R
H2C H 0.5788 0.4823 0.6171 0.046 Uiso 1 1 calc R
C3 C 0.72861(12) 0.11741(17) 0.54629(11) 0.0212(3) Uani 1 1 d .
H3A H 0.6862 0.0731 0.5980 0.025 Uiso 1 1 calc R
H3B H 0.7072 0.0613 0.4810 0.025 Uiso 1 1 calc R
C4 C 0.90938(13) 0.24119(19) 0.58647(11) 0.0254(3) Uani 1 1 d .
C5 C 1.02891(14) 0.2443(2) 0.61942(13) 0.0337(4) Uani 1 1 d .
H5A H 1.0702 0.3370 0.6222 0.040 Uiso 1 1 calc R
C6 C 1.08442(15) 0.1110(3) 0.64736(13) 0.0394(5) Uani 1 1 d .
H6A H 1.1652 0.1113 0.6693 0.047 Uiso 1 1 calc R
C7 C 1.02460(15) -0.0251(2) 0.64413(13) 0.0369(4) Uani 1 1 d .
H7A H 1.0645 -0.1162 0.6649 0.044 Uiso 1 1 calc R
C8 C 0.90764(14) -0.0286(2) 0.61090(12) 0.0277(3) Uani 1 1 d .
C9 C 0.83656(16) -0.1685(2) 0.60608(14) 0.0339(4) Uani 1 1 d .
H9A H 0.7920 -0.1792 0.5369 0.051 Uiso 1 1 calc R
H9B H 0.7842 -0.1615 0.6564 0.051 Uiso 1 1 calc R
H9C H 0.8867 -0.2567 0.6217 0.051 Uiso 1 1 calc R
Cl2 Cl 0.39130(3) 0.18656(4) 0.65120(3) 0.02789(9) Uani 1 1 d .
O1W O 0.45896(10) 0.10302(14) 0.33847(9) 0.0304(3) Uani 1 1 d .
H1WB H 0.4432 0.1589 0.2856 0.059(8) Uiso 1 1 d R
H1WA H 0.5079 0.0354 0.3301 0.060(8) Uiso 1 1 d R

loop_
_atom_site_aniso_label
_atom_site_aniso_U_11
_atom_site_aniso_U_22
_atom_site_aniso_U_33
_atom_site_aniso_U_23
_atom_site_aniso_U_13
_atom_site_aniso_U_12
Si1 0.02234(19) 0.02016(19) 0.02129(19) 0.00104(15) 0.00358(15) 0.00019(15)
Cl1 0.0462(3) 0.0518(3) 0.0304(2) 0.00508(19) 0.01624(18) 0.0141(2)
O1 0.0207(5) 0.0303(6) 0.0228(5) 0.0004(4) 0.0037(4) 0.0010(4)
O2 0.0238(5) 0.0288(6) 0.0325(6) -0.0006(5) 0.0030(4) -0.0052(5)
N1 0.0206(6) 0.0288(7) 0.0184(6) -0.0002(5) 0.0029(4) 0.0035(5)
C1 0.0277(8) 0.0351(9) 0.0291(8) 0.0096(7) 0.0080(6) 0.0031(7)
C2 0.0333(8) 0.0274(8) 0.0302(8) -0.0060(6) 0.0048(6) 0.0021(7)
C3 0.0186(6) 0.0227(7) 0.0217(7) 0.0007(5) 0.0015(5) 0.0004(5)
C4 0.0224(7) 0.0350(8) 0.0189(7) -0.0040(6) 0.0041(5) -0.0024(6)
C5 0.0211(7) 0.0529(11) 0.0272(8) -0.0075(8) 0.0039(6) -0.0049(7)
C6 0.0207(8) 0.0701(14) 0.0266(8) -0.0049(9) 0.0016(6) 0.0080(8)
C7 0.0299(9) 0.0532(12) 0.0267(8) -0.0003(8) 0.0019(7) 0.0167(8)
C8 0.0287(8) 0.0342(8) 0.0203(7) 0.0002(6) 0.0049(6) 0.0113(7)
C9 0.0425(10) 0.0282(8) 0.0310(8) 0.0028(7) 0.0057(7) 0.0124(7)
Cl2 0.0330(2) 0.02637(18) 0.02528(18) -0.00044(14) 0.00775(14) -0.00515(15)
O1W 0.0349(6) 0.0323(6) 0.0237(6) 0.0013(5) 0.0038(5) 0.0005(5)

loop_
_atom_type_symbol
_atom_type_description
_atom_type_scat_dispersion_real
_atom_type_scat_dispersion_imag
_atom_type_scat_source
C C 0.0033 0.0016 'International Tables Vol C Tables 4.2.6.8 and 6.1.1.4'
H H 0.0000 0.0000 'International Tables Vol C Tables 4.2.6.8 and 6.1.1.4'
N N 0.0061 0.0033 'International Tables Vol C Tables 4.2.6.8 and 6.1.1.4'
O O 0.0106 0.0060 'International Tables Vol C Tables 4.2.6.8 and 6.1.1.4'
Si Si 0.0817 0.0704 'International Tables Vol C Tables 4.2.6.8 and 6.1.1.4'
Cl Cl 0.1484 0.1585 'International Tables Vol C Tables 4.2.6.8 and 6.1.1.4'

loop_
_geom_angle_atom_site_label_1
_geom_angle_atom_site_label_2
_geom_angle_atom_site_label_3
_geom_angle
O2 Si1 C2 92.29(7)
O2 Si1 C3 85.78(6)
C2 Si1 C3 122.20(8)
O2 Si1 C1 93.91(7)
C2 Si1 C1 118.59(8)
C3 Si1 C1 119.18(7)
O2 Si1 O1 175.21(6)
C2 Si1 O1 90.69(7)
C3 Si1 O1 89.46(6)
C1 Si1 O1 87.95(6)
Si1 O1 H1A 119.0
Si1 O1 H1B 129.2
H1A O1 H1B 104.7
C4 O2 Si1 115.23(10)
C8 N1 C4 122.95(14)
C8 N1 C3 123.11(13)
C4 N1 C3 113.92(12)
Cl1 C1 Si1 115.96(9)
Cl1 C1 H1C 108.3
Si1 C1 H1C 108.3
Cl1 C1 H1D 108.3
Si1 C1 H1D 108.3
H1C C1 H1D 107.4
Si1 C2 H2A 109.5
Si1 C2 H2B 109.5
H2A C2 H2B 109.5
Si1 C2 H2C 109.5
H2A C2 H2C 109.5
H2B C2 H2C 109.5
N1 C3 Si1 108.12(10)
N1 C3 H3A 110.1
Si1 C3 H3A 110.1
N1 C3 H3B 110.1
Si1 C3 H3B 110.1
H3A C3 H3B 108.4
O2 C4 N1 116.79(13)
O2 C4 C5 124.12(16)
N1 C4 C5 119.08(16)
C6 C5 C4 118.58(18)
C6 C5 H5A 120.7
C4 C5 H5A 120.7
C5 C6 C7 121.07(16)
C5 C6 H6A 119.5
C7 C6 H6A 119.5
C8 C7 C6 120.43(17)
C8 C7 H7A 119.8
C6 C7 H7A 119.8
N1 C8 C7 117.86(17)
N1 C8 C9 118.04(14)
C7 C8 C9 124.09(16)
C8 C9 H9A 109.5
C8 C9 H9B 109.5
H9A C9 H9B 109.5
C8 C9 H9C 109.5
H9A C9 H9C 109.5
H9B C9 H9C 109.5
H1WB O1W H1WA 111.3

loop_
_geom_bond_atom_site_label_1
_geom_bond_atom_site_label_2
_geom_bond_distance
Si1 O2 1.8560(12)
Si1 C2 1.8607(17)
Si1 C3 1.8890(15)
Si1 C1 1.8936(16)
Si1 O1 1.9001(12)
Cl1 C1 1.7879(17)
O1 H1A 0.8500
O1 H1B 0.8501
O2 C4 1.288(2)
N1 C8 1.372(2)
N1 C4 1.363(2)
N1 C3 1.4739(18)
C1 H1C 0.9900
C1 H1D 0.9900
C2 H2A 0.9800
C2 H2B 0.9800
C2 H2C 0.9800
C3 H3A 0.9900
C3 H3B 0.9900
C4 C5 1.407(2)
C5 C6 1.368(3)
C5 H5A 0.9500
C6 C7 1.390(3)
C6 H6A 0.9500
C7 C8 1.379(2)
C7 H7A 0.9500
C8 C9 1.488(3)
C9 H9A 0.9800
C9 H9B 0.9800
C9 H9C 0.9800
O1W H1WB 0.8500
O1W H1WA 0.8500

loop_
_geom_hbond_atom_site_label_D
_geom_hbond_atom_site_label_H
_geom_hbond_atom_site_label_A
_geom_hbond_distance_DH
_geom_hbond_distance_HA
_geom_hbond_distance_DA
_geom_hbond_angle_DHA
_geom_hbond_site_symmetry_A
_geom_hbond_publ_flag
O1W H1WB Cl2 0.85 2.24 3.0885(13) 176 4_565 yes
O1 H1A O1W 0.85 1.70 2.5460(16) 174 . yes
O1 H1B Cl2 0.85 2.15 2.9909(12) 169 . yes
O1W H1WA Cl2 0.85 2.28 3.0977(13) 160 3_656 yes

loop_
_geom_torsion_atom_site_label_1
_geom_torsion_atom_site_label_2
_geom_torsion_atom_site_label_3
_geom_torsion_atom_site_label_4
_geom_torsion
C2 Si1 O2 C4 118.70(12)
C3 Si1 O2 C4 -3.43(11)
C1 Si1 O2 C4 -122.43(12)
O2 Si1 C1 Cl1 36.29(11)
C2 Si1 C1 Cl1 131.04(10)
C3 Si1 C1 Cl1 -51.05(13)
O1 Si1 C1 Cl1 -139.29(11)
C8 N1 C3 Si1 175.15(11)
C4 N1 C3 Si1 -3.30(15)
O2 Si1 C3 N1 3.50(10)
C2 Si1 C3 N1 -86.55(12)
C1 Si1 C3 N1 95.63(11)
O1 Si1 C3 N1 -177.03(10)
Si1 O2 C4 N1 2.28(17)
Si1 O2 C4 C5 -176.99(12)
C8 N1 C4 O2 -177.65(13)
C3 N1 C4 O2 0.80(19)
C8 N1 C4 C5 1.7(2)
C3 N1 C4 C5 -179.89(13)
O2 C4 C5 C6 178.35(15)
N1 C4 C5 C6 -0.9(2)
C4 C5 C6 C7 -0.4(3)
C5 C6 C7 C8 1.1(3)
C4 N1 C8 C7 -1.0(2)
C3 N1 C8 C7 -179.33(14)
C4 N1 C8 C9 177.95(14)
C3 N1 C8 C9 -0.4(2)
C6 C7 C8 N1 -0.4(2)
C6 C7 C8 C9 -179.25(16)
